data_4134547
loop_
_publ_author_name
'Stevens, Hendrik'
'Duan, Peng-Cheng'
'Dechert, Sebastian'
'Meyer, Franc'

_publ_section_title
;
 Competing H2 versus Intramolecular C-H Activation at a Dinuclear Nickel
 Complex via Metal-Metal Cooperative Oxidative Addition.
;
_journal_name_full 'Journal of the American Chemical Society'
_journal_paper_doi 10.1021/jacs.0c00758
_journal_year 2020
_chemical_formula_moiety 'C59 H63 N6 Na Ni2 O2, 1.75(C4 H8 O), 0.25(C5 H12)'
_chemical_formula_sum 'C67.25 H80 N6 Na Ni2 O3.75'
_chemical_formula_weight 1172.78
_space_group_crystal_system triclinic
_space_group_IT_number 2
_space_group_name_Hall '-P 1'
_space_group_name_H-M_alt 'P -1'
_atom_sites_solution_hydrogens mixed
_audit_creation_method SHELXL-2014/7
_cell_angle_alpha 112.663(4)
_cell_angle_beta 92.988(4)
_cell_angle_gamma 99.314(4)
_cell_formula_units_Z 2
_cell_length_a 12.7288(7)
_cell_length_b 15.5000(7)
_cell_length_c 17.7274(9)
_cell_measurement_reflns_used 41104
_cell_measurement_temperature 133(2)
_cell_measurement_theta_max 26.874
_cell_measurement_theta_min 1.452
_cell_volume 3159.7(3)
_computing_cell_refinement 'X-AREA (Stoe & Cie, 2002)'
_computing_data_collection 'X-AREA (Stoe & Cie, 2002)'
_computing_data_reduction 'X-AREA (Stoe & Cie, 2002)'
_computing_molecular_graphics 'DIAMOND (Brandenburg, 2012)'
_computing_publication_material 'SHELXL-2014 (Sheldrick, 2014)'
_computing_structure_refinement 'SHELXL-2014/7 (Sheldrick, 2014)'
_computing_structure_solution 'SHELXS-2014 (Sheldrick, 2014)'
_diffrn_ambient_temperature 133(2)
_diffrn_measured_fraction_theta_full 1.000
_diffrn_measured_fraction_theta_max 0.983
_diffrn_measurement_device_type 'Stoe IPDS II'
_diffrn_measurement_method \w
_diffrn_radiation_type MoK\a
_diffrn_radiation_wavelength 0.71073
_diffrn_reflns_av_R_equivalents 0.0595
_diffrn_reflns_av_unetI/netI 0.0692
_diffrn_reflns_Laue_measured_fraction_full 1.000
_diffrn_reflns_Laue_measured_fraction_max 0.983
_diffrn_reflns_limit_h_max 16
_diffrn_reflns_limit_h_min -16
_diffrn_reflns_limit_k_max 19
_diffrn_reflns_limit_k_min -19
_diffrn_reflns_limit_l_max 22
_diffrn_reflns_limit_l_min -22
_diffrn_reflns_number 41104
_diffrn_reflns_point_group_measured_fraction_full 1.000
_diffrn_reflns_point_group_measured_fraction_max 0.983
_diffrn_reflns_theta_full 25.242
_diffrn_reflns_theta_max 26.874
_diffrn_reflns_theta_min 1.452
_diffrn_source 'fine-focus sealed tube'
_exptl_absorpt_coefficient_mu 0.653
_exptl_absorpt_correction_T_max 0.9144
_exptl_absorpt_correction_T_min 0.7802
_exptl_absorpt_correction_type numerical
_exptl_absorpt_process_details 'X-RED (Stoe & Cie, 2002)'
_exptl_crystal_colour orange
_exptl_crystal_density_diffrn 1.233
_exptl_crystal_description block
_exptl_crystal_F_000 1245
_exptl_crystal_size_max 0.440
_exptl_crystal_size_mid 0.210
_exptl_crystal_size_min 0.190
_refine_diff_density_max 0.557
_refine_diff_density_min -0.401
_refine_diff_density_rms 0.067
_refine_ls_extinction_method none
_refine_ls_goodness_of_fit_ref 0.957
_refine_ls_hydrogen_treatment mixed
_refine_ls_matrix_type full
_refine_ls_number_parameters 863
_refine_ls_number_reflns 13405
_refine_ls_number_restraints 219
_refine_ls_restrained_S_all 0.977
_refine_ls_R_factor_all 0.0903
_refine_ls_R_factor_gt 0.0490
_refine_ls_shift/su_max 0.001
_refine_ls_shift/su_mean 0.000
_refine_ls_structure_factor_coef Fsqd
_refine_ls_weighting_details 'w=1/[\s^2^(Fo^2^)+(0.0615P)^2^] where P=(Fo^2^+2Fc^2^)/3'
_refine_ls_weighting_scheme calc
_refine_ls_wR_factor_gt 0.1066
_refine_ls_wR_factor_ref 0.1192
_reflns_Friedel_coverage 0.000
_reflns_number_gt 8722
_reflns_number_total 13405
_reflns_threshold_expression 'I > 2\s(I)'
_cod_data_source_file ja0c00758_si_002.cif
_cod_data_source_block 3Na-pd126
_cod_database_code 4134547
_shelx_shelxl_version_number 2014/7
_shelx_space_group_comment
;
The symmetry employed for this shelxl refinement is uniquely defined
by the following loop, which should always be used as a source of
symmetry information in preference to the above space-group names.
They are only intended as comments.
;
_shelx_estimated_absorpt_t_min 0.762
_shelx_estimated_absorpt_t_max 0.886

loop_
_space_group_symop_operation_xyz
'x, y, z'
'-x, -y, -z'

loop_
_atom_site_label
_atom_site_type_symbol
_atom_site_fract_x
_atom_site_fract_y
_atom_site_fract_z
_atom_site_U_iso_or_equiv
_atom_site_adp_type
_atom_site_occupancy
_atom_site_site_symmetry_order
_atom_site_calc_flag
_atom_site_refinement_flags_posn
_atom_site_refinement_flags_adp
_atom_site_refinement_flags_occupancy
_atom_site_disorder_assembly
_atom_site_disorder_group
Ni1 Ni 0.38827(3) 0.19050(3) 0.24059(2) 0.03127(10) Uani 1 1 d . . . . .
Ni2 Ni 0.49305(3) 0.47707(3) 0.33020(2) 0.03134(10) Uani 1 1 d . . . . .
Na1 Na 0.56726(9) 0.31106(9) 0.20523(8) 0.0400(3) Uani 1 1 d . . . . .
N1 N 0.48761(19) 0.28051(17) 0.32701(16) 0.0336(5) Uani 1 1 d . . . . .
N2 N 0.52476(18) 0.37798(17) 0.35748(15) 0.0315(5) Uani 1 1 d . . . . .
N3 N 0.42953(19) 0.10120(17) 0.28098(16) 0.0352(6) Uani 1 1 d . . . . .
N4 N 0.29112(18) 0.10229(17) 0.15213(16) 0.0345(6) Uani 1 1 d . . . . .
N5 N 0.58694(19) 0.55686(17) 0.42810(16) 0.0337(5) Uani 1 1 d . . . . .
N6 N 0.45263(19) 0.57594(18) 0.30678(16) 0.0349(6) Uani 1 1 d . . . . .
O1 O 0.6725(2) 0.19751(18) 0.19735(19) 0.0627(7) Uani 1 1 d . . . . .
O2 O 0.73462(17) 0.40886(17) 0.21918(15) 0.0481(6) Uani 1 1 d . . . . .
C1 C 0.6025(2) 0.3229(2) 0.4409(2) 0.0379(7) Uani 1 1 d . . . . .
H1A H 0.6455 0.3201 0.4850 0.046 Uiso 1 1 calc R U . . .
C2 C 0.5351(2) 0.2482(2) 0.37793(19) 0.0351(7) Uani 1 1 d . . . . .
C3 C 0.5940(2) 0.4029(2) 0.42587(19) 0.0336(6) Uani 1 1 d . . . . .
C4 C 0.5021(3) 0.1445(2) 0.3587(2) 0.0409(7) Uani 1 1 d . . . . .
H4A H 0.5659 0.1145 0.3532 0.049 Uiso 1 1 calc R U . . .
H4B H 0.4650 0.1352 0.4035 0.049 Uiso 1 1 calc R U . . .
C5 C 0.3997(2) 0.0076(2) 0.2442(2) 0.0394(7) Uani 1 1 d . . . . .
C6 C 0.3329(2) -0.0366(2) 0.1684(2) 0.0381(7) Uani 1 1 d . . . . .
H6 H 0.3220 -0.1042 0.1430 0.046 Uiso 1 1 calc R U . . .
C7 C 0.2809(2) 0.0072(2) 0.1266(2) 0.0368(7) Uani 1 1 d . . . . .
C8 C 0.4376(3) -0.0561(2) 0.2819(3) 0.0550(10) Uani 1 1 d . . . . .
H8A H 0.5160 -0.0474 0.2855 0.083 Uiso 1 1 calc R U . . .
H8B H 0.4055 -0.1228 0.2473 0.083 Uiso 1 1 calc R U . . .
H8C H 0.4160 -0.0395 0.3372 0.083 Uiso 1 1 calc R U . . .
C9 C 0.2083(2) -0.0582(2) 0.0478(2) 0.0421(7) Uani 1 1 d . . . . .
H9A H 0.2348 -0.1177 0.0228 0.063 Uiso 1 1 calc R U . . .
H9B H 0.2081 -0.0268 0.0093 0.063 Uiso 1 1 calc R U . . .
H9C H 0.1352 -0.0725 0.0606 0.063 Uiso 1 1 calc R U . . .
C10 C 0.2141(2) 0.1376(2) 0.11573(19) 0.0327(6) Uani 1 1 d . . . . .
C11 C 0.2456(2) 0.1900(2) 0.06899(19) 0.0355(6) Uani 1 1 d . . . . .
C12 C 0.1694(2) 0.2274(2) 0.0376(2) 0.0411(7) Uani 1 1 d . . . . .
H12 H 0.1907 0.2631 0.0059 0.049 Uiso 1 1 calc R U . . .
C13 C 0.0637(2) 0.2133(2) 0.0521(2) 0.0439(8) Uani 1 1 d . . . . .
H13 H 0.0128 0.2390 0.0305 0.053 Uiso 1 1 calc R U . . .
C14 C 0.0327(2) 0.1616(2) 0.0981(2) 0.0420(7) Uani 1 1 d . . . . .
H14 H -0.0403 0.1514 0.1073 0.050 Uiso 1 1 calc R U . . .
C15 C 0.1062(2) 0.1238(2) 0.1316(2) 0.0366(7) Uani 1 1 d . . . . .
C16 C 0.3582(2) 0.2082(2) 0.05120(19) 0.0373(7) Uani 1 1 d . . . . .
C17 C 0.4107(2) 0.3014(2) 0.0682(2) 0.0411(7) Uani 1 1 d . . . . .
H17 H 0.3752 0.3529 0.0930 0.049 Uiso 1 1 calc R U . . .
C18 C 0.5146(3) 0.3191(3) 0.0491(2) 0.0446(8) Uani 1 1 d . . . . .
H18 H 0.5505 0.3828 0.0623 0.054 Uiso 1 1 calc R U . . .
C19 C 0.5656(3) 0.2442(3) 0.0108(2) 0.0508(9) Uani 1 1 d . . . . .
H19 H 0.6357 0.2563 -0.0036 0.061 Uiso 1 1 calc R U . . .
C20 C 0.5141(3) 0.1514(3) -0.0065(2) 0.0512(9) Uani 1 1 d . . . . .
H20 H 0.5489 0.0998 -0.0329 0.061 Uiso 1 1 calc R U . . .
C21 C 0.4118(3) 0.1342(3) 0.0146(2) 0.0455(8) Uani 1 1 d . . . . .
H21 H 0.3777 0.0707 0.0039 0.055 Uiso 1 1 calc R U . . .
C22 C 0.0680(2) 0.0698(2) 0.1821(2) 0.0417(7) Uani 1 1 d . . . . .
C23 C -0.0203(3) -0.0053(2) 0.1497(3) 0.0513(9) Uani 1 1 d . . . . .
H23 H -0.0552 -0.0214 0.0960 0.062 Uiso 1 1 calc R U . . .
C24 C -0.0577(3) -0.0570(3) 0.1953(3) 0.0696(12) Uani 1 1 d . . . . .
H24 H -0.1180 -0.1080 0.1727 0.084 Uiso 1 1 calc R U . . .
C25 C -0.0075(4) -0.0342(3) 0.2728(3) 0.0743(14) Uani 1 1 d . . . . .
H25 H -0.0330 -0.0693 0.3040 0.089 Uiso 1 1 calc R U . . .
C26 C 0.0799(3) 0.0396(3) 0.3052(3) 0.0668(12) Uani 1 1 d . . . . .
H26 H 0.1148 0.0547 0.3587 0.080 Uiso 1 1 calc R U . . .
C27 C 0.1178(3) 0.0923(3) 0.2608(2) 0.0507(9) Uani 1 1 d . . . . .
H27 H 0.1777 0.1436 0.2841 0.061 Uiso 1 1 calc R U . . .
C28 C 0.6381(2) 0.5067(2) 0.47098(19) 0.0343(6) Uani 1 1 d . . . . .
H28A H 0.6222 0.5284 0.5287 0.041 Uiso 1 1 calc R U . . .
H28B H 0.7169 0.5199 0.4713 0.041 Uiso 1 1 calc R U . . .
C29 C 0.6132(2) 0.6504(2) 0.45774(19) 0.0351(7) Uani 1 1 d . . . . .
C30 C 0.5637(2) 0.7036(2) 0.4225(2) 0.0368(7) Uani 1 1 d . . . . .
H30 H 0.5854 0.7710 0.4488 0.044 Uiso 1 1 calc R U . . .
C31 C 0.4875(2) 0.6692(2) 0.35428(19) 0.0350(7) Uani 1 1 d . . . . .
C32 C 0.6953(3) 0.7045(2) 0.5330(2) 0.0420(7) Uani 1 1 d . . . . .
H32A H 0.6719 0.6892 0.5790 0.063 Uiso 1 1 calc R U . . .
H32B H 0.7024 0.7732 0.5479 0.063 Uiso 1 1 calc R U . . .
H32C H 0.7647 0.6863 0.5210 0.063 Uiso 1 1 calc R U . . .
C33 C 0.4406(3) 0.7433(2) 0.3342(2) 0.0468(8) Uani 1 1 d . . . . .
H33A H 0.4779 0.7564 0.2916 0.070 Uiso 1 1 calc R U . . .
H33B H 0.4497 0.8023 0.3840 0.070 Uiso 1 1 calc R U . . .
H33C H 0.3641 0.7190 0.3141 0.070 Uiso 1 1 calc R U . . .
C34 C 0.3870(2) 0.5506(2) 0.2305(2) 0.0360(7) Uani 1 1 d . . . . .
C35 C 0.4296(2) 0.5685(2) 0.1647(2) 0.0395(7) Uani 1 1 d . . . . .
C36 C 0.3648(3) 0.5379(2) 0.0895(2) 0.0445(8) Uani 1 1 d . . . . .
H36 H 0.3933 0.5504 0.0454 0.053 Uiso 1 1 calc R U . . .
C37 C 0.2605(3) 0.4901(2) 0.0780(2) 0.0461(8) Uani 1 1 d . . . . .
H37 H 0.2178 0.4689 0.0263 0.055 Uiso 1 1 calc R U . . .
C38 C 0.2182(2) 0.4732(2) 0.1425(2) 0.0423(7) Uani 1 1 d . . . . .
H38 H 0.1459 0.4407 0.1346 0.051 Uiso 1 1 calc R U . . .
C39 C 0.2793(2) 0.5026(2) 0.2191(2) 0.0367(7) Uani 1 1 d . . . . .
C40 C 0.5425(2) 0.6187(2) 0.1711(2) 0.0418(7) Uani 1 1 d . . . . .
C41 C 0.6308(3) 0.5907(3) 0.1976(3) 0.0549(10) Uani 1 1 d . . . . .
H41 H 0.6204 0.5404 0.2162 0.066 Uiso 1 1 calc R U . . .
C42 C 0.7331(3) 0.6352(3) 0.1970(3) 0.0701(13) Uani 1 1 d . . . . .
H42 H 0.7928 0.6148 0.2145 0.084 Uiso 1 1 calc R U . . .
C43 C 0.7502(3) 0.7097(3) 0.1712(3) 0.0706(12) Uani 1 1 d . . . . .
H43 H 0.8212 0.7398 0.1706 0.085 Uiso 1 1 calc R U . . .
C44 C 0.6643(3) 0.7396(3) 0.1466(3) 0.0563(10) Uani 1 1 d . . . . .
H44 H 0.6753 0.7914 0.1300 0.068 Uiso 1 1 calc R U . . .
C45 C 0.5614(3) 0.6941(2) 0.1461(2) 0.0462(8) Uani 1 1 d . . . . .
H45 H 0.5021 0.7148 0.1283 0.055 Uiso 1 1 calc R U . . .
C46 C 0.2265(2) 0.4821(2) 0.2852(2) 0.0383(7) Uani 1 1 d . . . . .
C47 C 0.1810(3) 0.3887(2) 0.2713(2) 0.0457(8) Uani 1 1 d . . . . .
H47 H 0.1895 0.3381 0.2218 0.055 Uiso 1 1 calc R U . . .
C48 C 0.1232(3) 0.3683(3) 0.3288(2) 0.0515(9) Uani 1 1 d . . . . .
H48 H 0.0918 0.3042 0.3181 0.062 Uiso 1 1 calc R U . . .
C49 C 0.1113(3) 0.4417(3) 0.4020(2) 0.0525(9) Uani 1 1 d . . . . .
H49 H 0.0715 0.4281 0.4413 0.063 Uiso 1 1 calc R U . . .
C50 C 0.1579(3) 0.5344(3) 0.4166(2) 0.0495(8) Uani 1 1 d . . . . .
H50 H 0.1506 0.5848 0.4665 0.059 Uiso 1 1 calc R U . . .
C51 C 0.2158(2) 0.5546(3) 0.3588(2) 0.0438(8) Uani 1 1 d . . . . .
H51 H 0.2483 0.6186 0.3699 0.053 Uiso 1 1 calc R U . . .
C61 C 0.7673(3) 0.2147(3) 0.2516(3) 0.0723(12) Uani 1 1 d . . . . .
H61A H 0.7648 0.2664 0.3056 0.087 Uiso 1 1 calc R U . . .
H61B H 0.8313 0.2342 0.2281 0.087 Uiso 1 1 calc R U . . .
C62 C 0.7730(4) 0.1247(3) 0.2618(3) 0.0753(13) Uani 1 1 d . . . . .
H62A H 0.7429 0.1248 0.3122 0.090 Uiso 1 1 calc R U . . .
H62B H 0.8481 0.1157 0.2651 0.090 Uiso 1 1 calc R U . . .
C63 C 0.7073(4) 0.0487(3) 0.1866(4) 0.0890(16) Uani 1 1 d . . . . .
H63A H 0.6645 -0.0012 0.2005 0.107 Uiso 1 1 calc R U . . .
H63B H 0.7539 0.0187 0.1451 0.107 Uiso 1 1 calc R U . . .
C64 C 0.6353(3) 0.0970(3) 0.1542(3) 0.0595(10) Uani 1 1 d . . . . .
H64A H 0.6376 0.0783 0.0943 0.071 Uiso 1 1 calc R U . . .
H64B H 0.5603 0.0786 0.1632 0.071 Uiso 1 1 calc R U . . .
C65 C 0.8016(3) 0.3877(3) 0.1548(3) 0.0628(11) Uani 1 1 d . . . . .
H65A H 0.7879 0.4213 0.1189 0.075 Uiso 1 1 calc R U . . .
H65B H 0.7871 0.3183 0.1206 0.075 Uiso 1 1 calc R U . . .
C66 C 0.9157(3) 0.4207(4) 0.1954(4) 0.0796(14) Uani 1 1 d . . . . .
H66A H 0.9429 0.3689 0.2049 0.095 Uiso 1 1 calc R U . . .
H66B H 0.9631 0.4436 0.1616 0.095 Uiso 1 1 calc R U . . .
C67 C 0.9089(3) 0.5004(4) 0.2751(3) 0.0789(15) Uani 1 1 d . . . . .
H67A H 0.9165 0.5617 0.2687 0.095 Uiso 1 1 calc R U . . .
H67B H 0.9654 0.5063 0.3184 0.095 Uiso 1 1 calc R U . . .
C68 C 0.7977(3) 0.4723(3) 0.2965(3) 0.0596(10) Uani 1 1 d . . . . .
H68A H 0.8015 0.4397 0.3345 0.071 Uiso 1 1 calc R U . . .
H68B H 0.7660 0.5294 0.3230 0.071 Uiso 1 1 calc R U . . .
O3A O 0.0073(4) 0.6054(5) 0.1221(5) 0.108(3) Uani 0.714(13) 1 d D U P A 1
C71A C 0.0661(7) 0.6708(6) 0.1976(6) 0.090(3) Uani 0.714(13) 1 d D U P A 1
H71A H 0.0906 0.6370 0.2304 0.107 Uiso 0.714(13) 1 calc R U P A 1
H71B H 0.0217 0.7152 0.2300 0.107 Uiso 0.714(13) 1 calc R U P A 1
C72A C 0.1593(8) 0.7232(12) 0.1753(8) 0.090(2) Uani 0.714(13) 1 d D U P A 1
H72A H 0.2253 0.7003 0.1838 0.108 Uiso 0.714(13) 1 calc R U P A 1
H72B H 0.1705 0.7924 0.2097 0.108 Uiso 0.714(13) 1 calc R U P A 1
C73A C 0.1324(8) 0.7037(9) 0.0845(7) 0.102(3) Uani 0.714(13) 1 d D U P A 1
H73A H 0.1285 0.7634 0.0773 0.123 Uiso 0.714(13) 1 calc R U P A 1
H73B H 0.1867 0.6730 0.0515 0.123 Uiso 0.714(13) 1 calc R U P A 1
C74A C 0.0304(8) 0.6410(7) 0.0615(6) 0.099(3) Uani 0.714(13) 1 d D U P A 1
H74A H -0.0258 0.6757 0.0546 0.119 Uiso 0.714(13) 1 calc R U P A 1
H74B H 0.0302 0.5873 0.0081 0.119 Uiso 0.714(13) 1 calc R U P A 1
O3B O 0.1058(16) 0.705(3) 0.2312(17) 0.247(17) Uani 0.286(13) 1 d D U P A 2
C71B C 0.1800(18) 0.739(4) 0.188(2) 0.090(2) Uani 0.286(13) 1 d D U P A 2
H71C H 0.2312 0.6963 0.1676 0.108 Uiso 0.286(13) 1 calc R U P A 2
H71D H 0.2207 0.8041 0.2230 0.108 Uiso 0.286(13) 1 calc R U P A 2
C72B C 0.1137(16) 0.7413(17) 0.1186(14) 0.079(6) Uani 0.286(13) 1 d D U P A 2
H72C H 0.1519 0.7249 0.0693 0.095 Uiso 0.286(13) 1 calc R U P A 2
H72D H 0.0979 0.8058 0.1327 0.095 Uiso 0.286(13) 1 calc R U P A 2
C73B C 0.011(2) 0.669(3) 0.1018(16) 0.136(12) Uani 0.286(13) 1 d D U P A 2
H73C H -0.0513 0.6890 0.0817 0.163 Uiso 0.286(13) 1 calc R U P A 2
H73D H 0.0168 0.6048 0.0631 0.163 Uiso 0.286(13) 1 calc R U P A 2
C74B C 0.0082(11) 0.677(2) 0.1850(16) 0.100(7) Uani 0.286(13) 1 d D U P A 2
H74C H -0.0377 0.7227 0.2124 0.121 Uiso 0.286(13) 1 calc R U P A 2
H74D H -0.0258 0.6139 0.1835 0.121 Uiso 0.286(13) 1 calc R U P A 2
O4 O 0.6883(8) 0.0101(8) 0.4053(7) 0.143(3) Uani 0.5 1 d D U P B 3
C81 C 0.6586(14) 0.0199(15) 0.4820(9) 0.137(7) Uani 0.5 1 d D U P B 3
H81A H 0.5851 -0.0165 0.4767 0.164 Uiso 0.5 1 calc R U P B 3
H81B H 0.6615 0.0878 0.5178 0.164 Uiso 0.5 1 calc R U P B 3
C82 C 0.7359(10) -0.0181(9) 0.5146(8) 0.108(4) Uani 0.5 1 d D U P B 3
H82A H 0.7008 -0.0568 0.5429 0.130 Uiso 0.5 1 calc R U P B 3
H82B H 0.7915 0.0341 0.5547 0.130 Uiso 0.5 1 calc R U P B 3
C83 C 0.7873(9) -0.0816(10) 0.4400(8) 0.123(4) Uani 0.5 1 d D U P B 3
H83A H 0.8639 -0.0543 0.4422 0.147 Uiso 0.5 1 calc R U P B 3
H83B H 0.7800 -0.1477 0.4362 0.147 Uiso 0.5 1 calc R U P B 3
C84 C 0.7236(6) -0.0767(7) 0.3758(6) 0.073(2) Uani 0.5 1 d D U P B 3
H84A H 0.6613 -0.1306 0.3556 0.087 Uiso 0.5 1 calc R U P B 3
H84B H 0.7656 -0.0810 0.3295 0.087 Uiso 0.5 1 calc R U P B 3
O5 O 1.0349(16) 0.2885(13) 0.5389(14) 0.140(6) Uani 0.25 1 d D U P C 4
C91 C 1.0656(18) 0.2205(19) 0.5677(17) 0.136(7) Uani 0.25 1 d D U P C 4
H91A H 1.1011 0.1736 0.5275 0.163 Uiso 0.25 1 calc R U P C 4
H91B H 1.1098 0.2504 0.6223 0.163 Uiso 0.25 1 calc R U P C 4
C92 C 0.957(2) 0.182(2) 0.571(2) 0.158(9) Uani 0.25 1 d D U P C 4
H92A H 0.9359 0.2181 0.6261 0.189 Uiso 0.25 1 calc R U P C 4
H92B H 0.9500 0.1146 0.5638 0.189 Uiso 0.25 1 calc R U P C 4
C93 C 0.8830(19) 0.188(2) 0.505(2) 0.141(10) Uani 0.25 1 d D U P C 4
H93A H 0.8465 0.1246 0.4639 0.169 Uiso 0.25 1 calc R U P C 4
H93B H 0.8291 0.2276 0.5276 0.169 Uiso 0.25 1 calc R U P C 4
C94 C 0.963(2) 0.235(2) 0.4713(15) 0.142(9) Uani 0.25 1 d D U P C 4
H94A H 0.9952 0.1878 0.4285 0.171 Uiso 0.25 1 calc R U P C 4
H94B H 0.9321 0.2748 0.4475 0.171 Uiso 0.25 1 calc R U P C 4
C102 C 0.7487(15) 0.0793(12) 0.5120(16) 0.105(9) Uani 0.25 1 d D U P D 5
H10A H 0.7043 0.1197 0.4988 0.126 Uiso 0.25 1 calc R U P D 5
H10B H 0.7467 0.0929 0.5712 0.126 Uiso 0.25 1 calc R U P D 5
C101 C 0.692(2) -0.0231(13) 0.4644(13) 0.076(6) Uani 0.25 1 d D U P D 5
H10C H 0.6192 -0.0319 0.4790 0.115 Uiso 0.25 1 calc R U P D 5
H10D H 0.6891 -0.0385 0.4052 0.115 Uiso 0.25 1 calc R U P D 5
H10E H 0.7318 -0.0654 0.4781 0.115 Uiso 0.25 1 calc R U P D 5
C104 C 0.9008(16) 0.2192(12) 0.539(2) 0.110(10) Uani 0.25 1 d D U P D 5
H10F H 0.8502 0.2506 0.5190 0.132 Uiso 0.25 1 calc R U P D 5
H10G H 0.9057 0.2442 0.5995 0.132 Uiso 0.25 1 calc R U P D 5
C103 C 0.8595(13) 0.1134(11) 0.5027(13) 0.075(5) Uani 0.25 1 d D U P D 5
H10H H 0.8664 0.0888 0.4431 0.090 Uiso 0.25 1 calc R U P D 5
H10I H 0.9071 0.0846 0.5280 0.090 Uiso 0.25 1 calc R U P D 5
C105 C 1.0063(15) 0.2415(14) 0.5147(18) 0.093(8) Uani 0.25 1 d D U P D 5
H10J H 1.0321 0.3107 0.5386 0.139 Uiso 0.25 1 calc R U P D 5
H10K H 1.0565 0.2112 0.5348 0.139 Uiso 0.25 1 calc R U P D 5
H10L H 1.0011 0.2175 0.4545 0.139 Uiso 0.25 1 calc R U P D 5
H1 H 0.377(3) 0.264(3) 0.215(2) 0.057(10) Uiso 1 1 d . . . . .
H2 H 0.438(2) 0.406(2) 0.2515(19) 0.035(8) Uiso 1 1 d . . . . .

loop_
_atom_site_aniso_label
_atom_site_aniso_U_11
_atom_site_aniso_U_22
_atom_site_aniso_U_33
_atom_site_aniso_U_23
_atom_site_aniso_U_13
_atom_site_aniso_U_12
Ni1 0.02866(19) 0.0290(2) 0.0380(2) 0.01697(18) -0.00197(16) 0.00343(15)
Ni2 0.03024(19) 0.0302(2) 0.0345(2) 0.01597(18) -0.00449(16) 0.00372(15)
Na1 0.0363(6) 0.0428(7) 0.0442(7) 0.0219(6) 0.0022(5) 0.0062(5)
N1 0.0341(12) 0.0323(13) 0.0388(15) 0.0206(12) -0.0002(11) 0.0035(10)
N2 0.0307(12) 0.0286(13) 0.0342(14) 0.0141(11) -0.0030(10) 0.0010(10)
N3 0.0345(13) 0.0316(14) 0.0399(15) 0.0169(12) -0.0021(11) 0.0027(11)
N4 0.0303(12) 0.0310(13) 0.0445(15) 0.0191(12) -0.0008(11) 0.0042(10)
N5 0.0327(12) 0.0343(14) 0.0372(15) 0.0190(12) -0.0005(11) 0.0043(10)
N6 0.0328(12) 0.0335(14) 0.0373(15) 0.0159(12) -0.0058(11) 0.0021(10)
O1 0.0563(15) 0.0478(15) 0.084(2) 0.0261(15) 0.0021(14) 0.0149(12)
O2 0.0335(11) 0.0552(15) 0.0541(15) 0.0228(12) 0.0016(10) 0.0041(10)
C1 0.0388(15) 0.0405(17) 0.0372(17) 0.0208(15) -0.0058(13) 0.0052(13)
C2 0.0358(15) 0.0355(16) 0.0392(18) 0.0207(14) 0.0000(13) 0.0077(13)
C3 0.0334(14) 0.0348(16) 0.0330(16) 0.0154(13) -0.0021(12) 0.0053(12)
C4 0.0449(17) 0.0361(17) 0.0445(19) 0.0211(15) -0.0050(15) 0.0064(14)
C5 0.0367(16) 0.0343(17) 0.053(2) 0.0237(16) 0.0021(14) 0.0074(13)
C6 0.0382(16) 0.0261(15) 0.050(2) 0.0159(14) 0.0014(14) 0.0050(12)
C7 0.0325(15) 0.0341(16) 0.0427(19) 0.0154(14) 0.0023(13) 0.0039(12)
C8 0.064(2) 0.0350(19) 0.069(3) 0.0269(19) -0.0090(19) 0.0072(16)
C9 0.0394(16) 0.0327(17) 0.049(2) 0.0126(15) -0.0016(15) 0.0059(13)
C10 0.0285(14) 0.0287(15) 0.0365(17) 0.0104(13) -0.0034(12) 0.0026(11)
C11 0.0343(15) 0.0302(15) 0.0375(17) 0.0116(13) -0.0052(13) 0.0021(12)
C12 0.0402(16) 0.0390(17) 0.0425(19) 0.0181(15) -0.0077(14) 0.0030(14)
C13 0.0355(16) 0.0417(18) 0.052(2) 0.0185(16) -0.0111(14) 0.0067(14)
C14 0.0292(14) 0.0395(18) 0.052(2) 0.0155(16) -0.0019(14) 0.0030(13)
C15 0.0290(14) 0.0324(16) 0.0452(18) 0.0148(14) -0.0029(13) 0.0018(12)
C16 0.0353(15) 0.0429(18) 0.0359(17) 0.0195(14) -0.0020(13) 0.0064(13)
C17 0.0398(16) 0.0445(18) 0.0411(19) 0.0226(16) -0.0031(14) 0.0028(14)
C18 0.0405(17) 0.051(2) 0.044(2) 0.0255(17) -0.0020(15) -0.0013(15)
C19 0.0369(17) 0.073(3) 0.049(2) 0.033(2) 0.0063(15) 0.0073(17)
C20 0.0467(19) 0.056(2) 0.056(2) 0.0246(19) 0.0126(17) 0.0168(17)
C21 0.0433(17) 0.0466(19) 0.048(2) 0.0203(17) 0.0053(15) 0.0088(15)
C22 0.0337(15) 0.0363(17) 0.056(2) 0.0194(16) 0.0071(15) 0.0071(13)
C23 0.0369(17) 0.0418(19) 0.074(3) 0.0232(19) 0.0102(17) 0.0041(14)
C24 0.054(2) 0.054(2) 0.111(4) 0.045(3) 0.020(2) 0.0043(19)
C25 0.068(3) 0.075(3) 0.111(4) 0.066(3) 0.036(3) 0.021(2)
C26 0.063(2) 0.083(3) 0.078(3) 0.053(3) 0.018(2) 0.021(2)
C27 0.0405(17) 0.059(2) 0.059(2) 0.031(2) 0.0087(17) 0.0095(16)
C28 0.0368(15) 0.0334(16) 0.0325(16) 0.0155(13) -0.0044(13) 0.0030(12)
C29 0.0333(15) 0.0370(17) 0.0360(17) 0.0177(14) 0.0007(13) 0.0031(13)
C30 0.0397(16) 0.0284(15) 0.0408(18) 0.0153(14) -0.0021(14) 0.0012(13)
C31 0.0358(15) 0.0304(16) 0.0410(18) 0.0177(14) 0.0003(13) 0.0057(12)
C32 0.0443(17) 0.0382(18) 0.0390(19) 0.0142(15) -0.0051(14) 0.0024(14)
C33 0.0528(19) 0.0367(18) 0.053(2) 0.0209(16) -0.0026(16) 0.0114(15)
C34 0.0375(15) 0.0311(16) 0.0408(18) 0.0169(14) -0.0056(13) 0.0079(12)
C35 0.0412(16) 0.0353(17) 0.0456(19) 0.0224(15) -0.0042(14) 0.0050(13)
C36 0.0474(18) 0.049(2) 0.0430(19) 0.0272(17) -0.0033(15) 0.0072(15)
C37 0.0448(18) 0.049(2) 0.045(2) 0.0213(17) -0.0109(15) 0.0072(15)
C38 0.0348(15) 0.0410(18) 0.050(2) 0.0190(16) -0.0077(14) 0.0051(13)
C39 0.0354(15) 0.0346(16) 0.0423(18) 0.0181(14) -0.0031(13) 0.0087(13)
C40 0.0401(16) 0.0417(18) 0.048(2) 0.0262(16) -0.0021(14) 0.0020(14)
C41 0.0441(18) 0.053(2) 0.081(3) 0.044(2) -0.0003(18) 0.0037(16)
C42 0.0387(18) 0.076(3) 0.120(4) 0.069(3) 0.001(2) 0.0054(18)
C43 0.046(2) 0.074(3) 0.109(4) 0.060(3) 0.006(2) -0.0016(19)
C44 0.060(2) 0.052(2) 0.067(3) 0.040(2) 0.0007(19) -0.0016(18)
C45 0.0499(19) 0.0436(19) 0.050(2) 0.0278(17) -0.0036(16) 0.0041(15)
C46 0.0284(14) 0.0447(18) 0.0453(19) 0.0218(16) -0.0033(13) 0.0092(13)
C47 0.0407(17) 0.0436(19) 0.054(2) 0.0230(17) -0.0016(15) 0.0059(15)
C48 0.0441(18) 0.056(2) 0.066(3) 0.037(2) 0.0031(17) 0.0083(16)
C49 0.0449(18) 0.072(3) 0.052(2) 0.037(2) 0.0016(16) 0.0124(18)
C50 0.0418(17) 0.062(2) 0.044(2) 0.0213(18) -0.0053(15) 0.0082(16)
C51 0.0364(16) 0.0473(19) 0.046(2) 0.0183(16) -0.0060(14) 0.0066(14)
C61 0.061(2) 0.061(3) 0.096(4) 0.033(3) -0.003(2) 0.014(2)
C62 0.086(3) 0.073(3) 0.079(3) 0.039(3) 0.010(3) 0.028(3)
C63 0.099(4) 0.058(3) 0.114(4) 0.038(3) -0.013(3) 0.025(3)
C64 0.070(2) 0.045(2) 0.066(3) 0.022(2) 0.018(2) 0.0186(19)
C65 0.0446(19) 0.082(3) 0.070(3) 0.039(2) 0.0147(19) 0.0096(19)
C66 0.039(2) 0.101(4) 0.117(4) 0.063(4) 0.017(2) 0.015(2)
C67 0.043(2) 0.084(3) 0.113(4) 0.054(3) -0.024(2) -0.003(2)
C68 0.057(2) 0.057(2) 0.062(3) 0.027(2) -0.0098(19) 0.0018(18)
O3A 0.065(3) 0.112(5) 0.149(6) 0.070(5) -0.010(3) -0.014(3)
C71A 0.058(4) 0.088(5) 0.134(6) 0.060(5) -0.003(4) 0.007(4)
C72A 0.069(4) 0.079(7) 0.118(6) 0.047(5) -0.007(4) -0.009(4)
C73A 0.083(5) 0.110(8) 0.120(7) 0.066(6) -0.012(5) -0.006(5)
C74A 0.095(6) 0.077(5) 0.110(6) 0.037(5) -0.022(5) -0.012(4)
O3B 0.111(10) 0.43(4) 0.226(16) 0.22(2) -0.034(9) -0.072(14)
C71B 0.069(4) 0.079(7) 0.118(6) 0.047(5) -0.007(4) -0.009(4)
C72B 0.056(8) 0.072(13) 0.106(11) 0.037(10) 0.006(7) 0.004(8)
C73B 0.091(11) 0.17(2) 0.148(15) 0.087(15) -0.017(10) -0.034(14)
C74B 0.067(9) 0.112(19) 0.131(16) 0.065(15) 0.000(8) 0.003(9)
O4 0.146(8) 0.158(8) 0.132(7) 0.064(6) 0.012(6) 0.036(6)
C81 0.158(12) 0.176(15) 0.101(8) 0.066(9) 0.015(7) 0.075(12)
C82 0.099(8) 0.111(9) 0.122(8) 0.066(7) -0.012(6) -0.002(6)
C83 0.086(7) 0.131(9) 0.171(9) 0.093(8) 0.007(6) -0.003(6)
C84 0.035(4) 0.088(6) 0.097(6) 0.046(5) 0.003(4) 0.000(4)
O5 0.116(13) 0.117(13) 0.154(16) 0.005(11) 0.048(11) 0.042(10)
C91 0.134(14) 0.111(16) 0.134(17) 0.011(14) 0.051(12) 0.034(12)
C92 0.144(15) 0.15(2) 0.16(2) 0.033(17) 0.037(13) 0.025(14)
C93 0.140(15) 0.11(2) 0.14(2) 0.007(16) 0.031(12) 0.024(12)
C94 0.136(16) 0.108(18) 0.148(16) 0.010(13) 0.040(13) 0.029(13)
C102 0.077(9) 0.058(9) 0.130(18) -0.010(10) 0.040(10) -0.009(7)
C101 0.084(13) 0.066(9) 0.062(12) 0.022(9) 0.011(10) -0.025(9)
C104 0.076(10) 0.025(8) 0.20(3) 0.017(10) 0.032(14) 0.006(6)
C103 0.069(8) 0.044(7) 0.098(14) 0.018(8) 0.011(8) -0.001(6)
C105 0.055(9) 0.030(9) 0.15(2) -0.006(12) 0.004(11) -0.017(7)

loop_
_atom_type_symbol
_atom_type_description
_atom_type_scat_dispersion_real
_atom_type_scat_dispersion_imag
_atom_type_scat_source
C C 0.0033 0.0016 'International Tables Vol C Tables 4.2.6.8 and 6.1.1.4'
H H 0.0000 0.0000 'International Tables Vol C Tables 4.2.6.8 and 6.1.1.4'
N N 0.0061 0.0033 'International Tables Vol C Tables 4.2.6.8 and 6.1.1.4'
O O 0.0106 0.0060 'International Tables Vol C Tables 4.2.6.8 and 6.1.1.4'
Na Na 0.0362 0.0249 'International Tables Vol C Tables 4.2.6.8 and 6.1.1.4'
Ni Ni 0.3393 1.1124 'International Tables Vol C Tables 4.2.6.8 and 6.1.1.4'

loop_
_geom_angle_atom_site_label_1
_geom_angle_atom_site_label_2
_geom_angle_atom_site_label_3
_geom_angle
_geom_angle_site_symmetry_1
_geom_angle_site_symmetry_3
_geom_angle_publ_flag
N4 Ni1 N1 178.19(11) . . ?
N4 Ni1 N3 96.62(10) . . ?
N1 Ni1 N3 84.57(10) . . ?
N4 Ni1 Na1 117.82(8) . . ?
N1 Ni1 Na1 60.38(8) . . ?
N3 Ni1 Na1 115.13(8) . . ?
N4 Ni1 H1 91.5(15) . . ?
N1 Ni1 H1 87.2(15) . . ?
N3 Ni1 H1 170.0(14) . . ?
Na1 Ni1 H1 55.5(14) . . ?
N6 Ni2 N2 175.91(11) . . ?
N6 Ni2 N5 96.25(11) . . ?
N2 Ni2 N5 84.06(10) . . ?
N6 Ni2 Na1 123.42(9) . . ?
N2 Ni2 Na1 59.51(8) . . ?
N5 Ni2 Na1 118.86(8) . . ?
N6 Ni2 H2 91.6(11) . . ?
N2 Ni2 H2 88.6(11) . . ?
N5 Ni2 H2 168.9(11) . . ?
Na1 Ni2 H2 50.0(11) . . ?
O1 Na1 O2 82.94(9) . . ?
O1 Na1 N1 87.48(9) . . ?
O2 Na1 N1 123.53(10) . . ?
O1 Na1 N2 105.24(10) . . ?
O2 Na1 N2 100.38(9) . . ?
N1 Na1 N2 30.74(8) . . ?
O1 Na1 C18 113.01(11) . . ?
O2 Na1 C18 88.99(9) . . ?
N1 Na1 C18 144.35(9) . . ?
N2 Na1 C18 141.47(10) . . ?
O1 Na1 Ni1 88.59(7) . . ?
O2 Na1 Ni1 160.81(8) . . ?
N1 Na1 Ni1 38.49(6) . . ?
N2 Na1 Ni1 65.25(6) . . ?
C18 Na1 Ni1 110.18(8) . . ?
O1 Na1 C17 125.61(11) . . ?
O2 Na1 C17 113.48(9) . . ?
N1 Na1 C17 117.02(9) . . ?
N2 Na1 C17 120.42(9) . . ?
C18 Na1 C17 27.35(9) . . ?
Ni1 Na1 C17 85.43(7) . . ?
O1 Na1 Ni2 140.63(9) . . ?
O2 Na1 Ni2 89.94(7) . . ?
N1 Na1 Ni2 64.57(6) . . ?
N2 Na1 Ni2 38.15(5) . . ?
C18 Na1 Ni2 105.49(8) . . ?
Ni1 Na1 Ni2 85.72(3) . . ?
C17 Na1 Ni2 92.73(7) . . ?
O1 Na1 H1 115.4(8) . . ?
O2 Na1 H1 159.8(8) . . ?
N1 Na1 H1 53.4(8) . . ?
N2 Na1 H1 67.9(9) . . ?
C18 Na1 H1 91.0(8) . . ?
Ni1 Na1 H1 28.1(8) . . ?
C17 Na1 H1 63.8(8) . . ?
Ni2 Na1 H1 70.6(8) . . ?
O1 Na1 H2 158.2(7) . . ?
O2 Na1 H2 109.8(7) . . ?
N1 Na1 H2 70.8(7) . . ?
N2 Na1 H2 56.1(7) . . ?
C18 Na1 H2 85.5(7) . . ?
Ni1 Na1 H2 73.7(7) . . ?
C17 Na1 H2 66.6(7) . . ?
Ni2 Na1 H2 28.3(7) . . ?
H1 Na1 H2 50.1(11) . . ?
C2 N1 N2 107.3(2) . . ?
C2 N1 Ni1 116.4(2) . . ?
N2 N1 Ni1 136.28(18) . . ?
C2 N1 Na1 126.70(19) . . ?
N2 N1 Na1 75.06(14) . . ?
Ni1 N1 Na1 81.13(9) . . ?
C3 N2 N1 107.8(2) . . ?
C3 N2 Ni2 116.9(2) . . ?
N1 N2 Ni2 135.11(19) . . ?
C3 N2 Na1 126.76(19) . . ?
N1 N2 Na1 74.20(15) . . ?
Ni2 N2 Na1 82.34(9) . . ?
C5 N3 C4 119.9(2) . . ?
C5 N3 Ni1 125.5(2) . . ?
C4 N3 Ni1 114.60(19) . . ?
C7 N4 C10 118.0(2) . . ?
C7 N4 Ni1 123.9(2) . . ?
C10 N4 Ni1 117.64(19) . . ?
C29 N5 C28 118.3(2) . . ?
C29 N5 Ni2 126.1(2) . . ?
C28 N5 Ni2 115.47(18) . . ?
C31 N6 C34 118.0(2) . . ?
C31 N6 Ni2 124.1(2) . . ?
C34 N6 Ni2 117.66(19) . . ?
C61 O1 C64 109.3(3) . . ?
C61 O1 Na1 124.8(2) . . ?
C64 O1 Na1 123.8(2) . . ?
C65 O2 C68 109.9(3) . . ?
C65 O2 Na1 121.5(2) . . ?
C68 O2 Na1 125.1(2) . . ?
C2 C1 C3 105.1(3) . . ?
C2 C1 H1A 127.5 . . ?
C3 C1 H1A 127.5 . . ?
N1 C2 C1 110.1(3) . . ?
N1 C2 C4 116.3(3) . . ?
C1 C2 C4 133.6(3) . . ?
N2 C3 C1 109.8(3) . . ?
N2 C3 C28 116.0(2) . . ?
C1 C3 C28 134.1(3) . . ?
N3 C4 C2 107.6(2) . . ?
N3 C4 H4A 110.2 . . ?
C2 C4 H4A 110.2 . . ?
N3 C4 H4B 110.2 . . ?
C2 C4 H4B 110.2 . . ?
H4A C4 H4B 108.5 . . ?
N3 C5 C6 121.6(3) . . ?
N3 C5 C8 120.9(3) . . ?
C6 C5 C8 117.5(3) . . ?
C7 C6 C5 127.4(3) . . ?
C7 C6 H6 116.3 . . ?
C5 C6 H6 116.3 . . ?
N4 C7 C6 124.0(3) . . ?
N4 C7 C9 119.5(3) . . ?
C6 C7 C9 116.5(3) . . ?
C5 C8 H8A 109.5 . . ?
C5 C8 H8B 109.5 . . ?
H8A C8 H8B 109.5 . . ?
C5 C8 H8C 109.5 . . ?
H8A C8 H8C 109.5 . . ?
H8B C8 H8C 109.5 . . ?
C7 C9 H9A 109.5 . . ?
C7 C9 H9B 109.5 . . ?
H9A C9 H9B 109.5 . . ?
C7 C9 H9C 109.5 . . ?
H9A C9 H9C 109.5 . . ?
H9B C9 H9C 109.5 . . ?
C11 C10 C15 119.9(3) . . ?
C11 C10 N4 120.8(2) . . ?
C15 C10 N4 119.2(3) . . ?
C10 C11 C12 119.4(3) . . ?
C10 C11 C16 122.4(2) . . ?
C12 C11 C16 118.2(3) . . ?
C13 C12 C11 121.0(3) . . ?
C13 C12 H12 119.5 . . ?
C11 C12 H12 119.5 . . ?
C14 C13 C12 119.6(3) . . ?
C14 C13 H13 120.2 . . ?
C12 C13 H13 120.2 . . ?
C13 C14 C15 121.5(3) . . ?
C13 C14 H14 119.2 . . ?
C15 C14 H14 119.2 . . ?
C14 C15 C10 118.6(3) . . ?
C14 C15 C22 119.0(3) . . ?
C10 C15 C22 122.4(3) . . ?
C21 C16 C17 118.5(3) . . ?
C21 C16 C11 121.6(3) . . ?
C17 C16 C11 119.8(3) . . ?
C18 C17 C16 120.4(3) . . ?
C18 C17 Na1 70.98(18) . . ?
C16 C17 Na1 94.30(18) . . ?
C18 C17 H17 119.8 . . ?
C16 C17 H17 119.8 . . ?
Na1 C17 H17 104.6 . . ?
C19 C18 C17 120.2(3) . . ?
C19 C18 Na1 90.4(2) . . ?
C17 C18 Na1 81.67(19) . . ?
C19 C18 H18 119.9 . . ?
C17 C18 H18 119.9 . . ?
Na1 C18 H18 98.0 . . ?
C18 C19 C20 119.8(3) . . ?
C18 C19 H19 120.1 . . ?
C20 C19 H19 120.1 . . ?
C21 C20 C19 119.8(3) . . ?
C21 C20 H20 120.1 . . ?
C19 C20 H20 120.1 . . ?
C16 C21 C20 121.2(3) . . ?
C16 C21 H21 119.4 . . ?
C20 C21 H21 119.4 . . ?
C27 C22 C23 118.7(3) . . ?
C27 C22 C15 122.0(3) . . ?
C23 C22 C15 119.3(3) . . ?
C24 C23 C22 120.6(4) . . ?
C24 C23 H23 119.7 . . ?
C22 C23 H23 119.7 . . ?
C25 C24 C23 120.0(4) . . ?
C25 C24 H24 120.0 . . ?
C23 C24 H24 120.0 . . ?
C24 C25 C26 119.9(4) . . ?
C24 C25 H25 120.1 . . ?
C26 C25 H25 120.1 . . ?
C25 C26 C27 120.9(4) . . ?
C25 C26 H26 119.6 . . ?
C27 C26 H26 119.6 . . ?
C26 C27 C22 119.9(4) . . ?
C26 C27 H27 120.1 . . ?
C22 C27 H27 120.1 . . ?
N5 C28 C3 107.5(2) . . ?
N5 C28 H28A 110.2 . . ?
C3 C28 H28A 110.2 . . ?
N5 C28 H28B 110.2 . . ?
C3 C28 H28B 110.2 . . ?
H28A C28 H28B 108.5 . . ?
N5 C29 C30 121.5(3) . . ?
N5 C29 C32 120.5(3) . . ?
C30 C29 C32 117.9(3) . . ?
C31 C30 C29 127.6(3) . . ?
C31 C30 H30 116.2 . . ?
C29 C30 H30 116.2 . . ?
N6 C31 C30 124.0(3) . . ?
N6 C31 C33 119.6(3) . . ?
C30 C31 C33 116.4(3) . . ?
C29 C32 H32A 109.5 . . ?
C29 C32 H32B 109.5 . . ?
H32A C32 H32B 109.5 . . ?
C29 C32 H32C 109.5 . . ?
H32A C32 H32C 109.5 . . ?
H32B C32 H32C 109.5 . . ?
C31 C33 H33A 109.5 . . ?
C31 C33 H33B 109.5 . . ?
H33A C33 H33B 109.5 . . ?
C31 C33 H33C 109.5 . . ?
H33A C33 H33C 109.5 . . ?
H33B C33 H33C 109.5 . . ?
C39 C34 C35 119.2(3) . . ?
C39 C34 N6 119.7(3) . . ?
C35 C34 N6 121.0(3) . . ?
C36 C35 C34 119.4(3) . . ?
C36 C35 C40 117.5(3) . . ?
C34 C35 C40 123.0(3) . . ?
C37 C36 C35 121.3(3) . . ?
C37 C36 H36 119.4 . . ?
C35 C36 H36 119.4 . . ?
C36 C37 C38 119.4(3) . . ?
C36 C37 H37 120.3 . . ?
C38 C37 H37 120.3 . . ?
C37 C38 C39 121.6(3) . . ?
C37 C38 H38 119.2 . . ?
C39 C38 H38 119.2 . . ?
C38 C39 C34 119.0(3) . . ?
C38 C39 C46 117.8(3) . . ?
C34 C39 C46 123.2(3) . . ?
C41 C40 C45 117.9(3) . . ?
C41 C40 C35 122.8(3) . . ?
C45 C40 C35 119.2(3) . . ?
C42 C41 C40 120.4(3) . . ?
C42 C41 H41 119.8 . . ?
C40 C41 H41 119.8 . . ?
C41 C42 C43 120.7(3) . . ?
C41 C42 H42 119.6 . . ?
C43 C42 H42 119.6 . . ?
C44 C43 C42 119.6(3) . . ?
C44 C43 H43 120.2 . . ?
C42 C43 H43 120.2 . . ?
C43 C44 C45 119.8(3) . . ?
C43 C44 H44 120.1 . . ?
C45 C44 H44 120.1 . . ?
C44 C45 C40 121.5(3) . . ?
C44 C45 H45 119.2 . . ?
C40 C45 H45 119.2 . . ?
C51 C46 C47 118.7(3) . . ?
C51 C46 C39 121.6(3) . . ?
C47 C46 C39 119.6(3) . . ?
C46 C47 C48 120.8(4) . . ?
C46 C47 H47 119.6 . . ?
C48 C47 H47 119.6 . . ?
C47 C48 C49 120.2(3) . . ?
C47 C48 H48 119.9 . . ?
C49 C48 H48 119.9 . . ?
C50 C49 C48 119.1(3) . . ?
C50 C49 H49 120.4 . . ?
C48 C49 H49 120.4 . . ?
C49 C50 C51 120.6(4) . . ?
C49 C50 H50 119.7 . . ?
C51 C50 H50 119.7 . . ?
C46 C51 C50 120.6(3) . . ?
C46 C51 H51 119.7 . . ?
C50 C51 H51 119.7 . . ?
O1 C61 C62 107.6(4) . . ?
O1 C61 H61A 110.2 . . ?
C62 C61 H61A 110.2 . . ?
O1 C61 H61B 110.2 . . ?
C62 C61 H61B 110.2 . . ?
H61A C61 H61B 108.5 . . ?
C61 C62 C63 104.3(4) . . ?
C61 C62 H62A 110.9 . . ?
C63 C62 H62A 110.9 . . ?
C61 C62 H62B 110.9 . . ?
C63 C62 H62B 110.9 . . ?
H62A C62 H62B 108.9 . . ?
C62 C63 C64 106.0(4) . . ?
C62 C63 H63A 110.5 . . ?
C64 C63 H63A 110.5 . . ?
C62 C63 H63B 110.5 . . ?
C64 C63 H63B 110.5 . . ?
H63A C63 H63B 108.7 . . ?
O1 C64 C63 107.5(4) . . ?
O1 C64 H64A 110.2 . . ?
C63 C64 H64A 110.2 . . ?
O1 C64 H64B 110.2 . . ?
C63 C64 H64B 110.2 . . ?
H64A C64 H64B 108.5 . . ?
O2 C65 C66 106.9(4) . . ?
O2 C65 H65A 110.3 . . ?
C66 C65 H65A 110.3 . . ?
O2 C65 H65B 110.3 . . ?
C66 C65 H65B 110.3 . . ?
H65A C65 H65B 108.6 . . ?
C67 C66 C65 103.3(3) . . ?
C67 C66 H66A 111.1 . . ?
C65 C66 H66A 111.1 . . ?
C67 C66 H66B 111.1 . . ?
C65 C66 H66B 111.1 . . ?
H66A C66 H66B 109.1 . . ?
C66 C67 C68 104.3(4) . . ?
C66 C67 H67A 110.9 . . ?
C68 C67 H67A 110.9 . . ?
C66 C67 H67B 110.9 . . ?
C68 C67 H67B 110.9 . . ?
H67A C67 H67B 108.9 . . ?
O2 C68 C67 105.6(3) . . ?
O2 C68 H68A 110.6 . . ?
C67 C68 H68A 110.6 . . ?
O2 C68 H68B 110.6 . . ?
C67 C68 H68B 110.6 . . ?
H68A C68 H68B 108.7 . . ?
C71A O3A C74A 108.1(6) . . ?
O3A C71A C72A 105.5(7) . . ?
O3A C71A H71A 110.6 . . ?
C72A C71A H71A 110.6 . . ?
O3A C71A H71B 110.6 . . ?
C72A C71A H71B 110.6 . . ?
H71A C71A H71B 108.8 . . ?
C71A C72A C73A 106.3(7) . . ?
C71A C72A H72A 110.5 . . ?
C73A C72A H72A 110.5 . . ?
C71A C72A H72B 110.5 . . ?
C73A C72A H72B 110.5 . . ?
H72A C72A H72B 108.7 . . ?
C74A C73A C72A 103.6(7) . . ?
C74A C73A H73A 111.0 . . ?
C72A C73A H73A 111.0 . . ?
C74A C73A H73B 111.0 . . ?
C72A C73A H73B 111.0 . . ?
H73A C73A H73B 109.0 . . ?
O3A C74A C73A 110.4(7) . . ?
O3A C74A H74A 109.6 . . ?
C73A C74A H74A 109.6 . . ?
O3A C74A H74B 109.6 . . ?
C73A C74A H74B 109.6 . . ?
H74A C74A H74B 108.1 . . ?
C74B O3B C71B 107.3(14) . . ?
O3B C71B C72B 104.5(15) . . ?
O3B C71B H71C 110.9 . . ?
C72B C71B H71C 110.9 . . ?
O3B C71B H71D 110.9 . . ?
C72B C71B H71D 110.9 . . ?
H71C C71B H71D 108.9 . . ?
C71B C72B C73B 107.7(16) . . ?
C71B C72B H72C 110.2 . . ?
C73B C72B H72C 110.2 . . ?
C71B C72B H72D 110.2 . . ?
C73B C72B H72D 110.2 . . ?
H72C C72B H72D 108.5 . . ?
C74B C73B C72B 96.4(13) . . ?
C74B C73B H73C 112.5 . . ?
C72B C73B H73C 112.5 . . ?
C74B C73B H73D 112.5 . . ?
C72B C73B H73D 112.5 . . ?
H73C C73B H73D 110.0 . . ?
O3B C74B C73B 114.6(15) . . ?
O3B C74B H74C 108.6 . . ?
C73B C74B H74C 108.6 . . ?
O3B C74B H74D 108.6 . . ?
C73B C74B H74D 108.6 . . ?
H74C C74B H74D 107.6 . . ?
C81 O4 C84 104.4(10) . . ?
O4 C81 C82 104.0(11) . . ?
O4 C81 H81A 111.0 . . ?
C82 C81 H81A 111.0 . . ?
O4 C81 H81B 111.0 . . ?
C82 C81 H81B 111.0 . . ?
H81A C81 H81B 109.0 . . ?
C81 C82 C83 106.8(11) . . ?
C81 C82 H82A 110.4 . . ?
C83 C82 H82A 110.4 . . ?
C81 C82 H82B 110.4 . . ?
C83 C82 H82B 110.4 . . ?
H82A C82 H82B 108.6 . . ?
C84 C83 C82 99.3(9) . . ?
C84 C83 H83A 111.9 . . ?
C82 C83 H83A 111.9 . . ?
C84 C83 H83B 111.9 . . ?
C82 C83 H83B 111.9 . . ?
H83A C83 H83B 109.6 . . ?
C83 C84 O4 108.6(10) . . ?
C83 C84 H84A 110.0 . . ?
O4 C84 H84A 110.0 . . ?
C83 C84 H84B 110.0 . . ?
O4 C84 H84B 110.0 . . ?
H84A C84 H84B 108.3 . . ?
C94 O5 C91 104.0(17) . . ?
C92 C91 O5 92.8(15) . . ?
C92 C91 H91A 113.1 . . ?
O5 C91 H91A 113.1 . . ?
C92 C91 H91B 113.1 . . ?
O5 C91 H91B 113.1 . . ?
H91A C91 H91B 110.5 . . ?
C91 C92 C93 110.1(16) . . ?
C91 C92 H92A 109.7 . . ?
C93 C92 H92A 109.7 . . ?
C91 C92 H92B 109.7 . . ?
C93 C92 H92B 109.7 . . ?
H92A C92 H92B 108.2 . . ?
C94 C93 C92 97.8(15) . . ?
C94 C93 H93A 112.2 . . ?
C92 C93 H93A 112.2 . . ?
C94 C93 H93B 112.2 . . ?
C92 C93 H93B 112.2 . . ?
H93A C93 H93B 109.8 . . ?
O5 C94 C93 101.9(17) . . ?
O5 C94 H94A 111.4 . . ?
C93 C94 H94A 111.4 . . ?
O5 C94 H94B 111.4 . . ?
C93 C94 H94B 111.4 . . ?
H94A C94 H94B 109.3 . . ?
C103 C102 C101 121.7(16) . . ?
C103 C102 H10A 106.9 . . ?
C101 C102 H10A 106.9 . . ?
C103 C102 H10B 106.9 . . ?
C101 C102 H10B 106.9 . . ?
H10A C102 H10B 106.7 . . ?
C102 C101 H10C 109.5 . . ?
C102 C101 H10D 109.5 . . ?
H10C C101 H10D 109.5 . . ?
C102 C101 H10E 109.5 . . ?
H10C C101 H10E 109.5 . . ?
H10D C101 H10E 109.5 . . ?
C105 C104 C103 110.5(16) . . ?
C105 C104 H10F 109.6 . . ?
C103 C104 H10F 109.6 . . ?
C105 C104 H10G 109.6 . . ?
C103 C104 H10G 109.6 . . ?
H10F C104 H10G 108.1 . . ?
C102 C103 C104 117.5(15) . . ?
C102 C103 H10H 107.9 . . ?
C104 C103 H10H 107.9 . . ?
C102 C103 H10I 107.9 . . ?
C104 C103 H10I 107.9 . . ?
H10H C103 H10I 107.2 . . ?
C104 C105 H10J 109.5 . . ?
C104 C105 H10K 109.5 . . ?
H10J C105 H10K 109.5 . . ?
C104 C105 H10L 109.5 . . ?
H10J C105 H10L 109.5 . . ?
H10K C105 H10L 109.5 . . ?

loop_
_geom_bond_atom_site_label_1
_geom_bond_atom_site_label_2
_geom_bond_distance
_geom_bond_site_symmetry_2
_geom_bond_publ_flag
Ni1 N4 1.859(3) . ?
Ni1 N1 1.863(3) . ?
Ni1 N3 1.914(2) . ?
Ni1 Na1 2.9579(12) . ?
Ni1 H1 1.40(3) . ?
Ni2 N6 1.873(2) . ?
Ni2 N2 1.873(2) . ?
Ni2 N5 1.903(3) . ?
Ni2 Na1 3.0055(13) . ?
Ni2 H2 1.46(3) . ?
Na1 O1 2.346(3) . ?
Na1 O2 2.347(2) . ?
Na1 N1 2.603(3) . ?
Na1 N2 2.613(3) . ?
Na1 C18 2.868(3) . ?
Na1 C17 3.002(3) . ?
Na1 H1 2.45(3) . ?
Na1 H2 2.35(3) . ?
N1 C2 1.349(4) . ?
N1 N2 1.382(3) . ?
N2 C3 1.347(4) . ?
N3 C5 1.319(4) . ?
N3 C4 1.469(4) . ?
N4 C7 1.345(4) . ?
N4 C10 1.435(3) . ?
N5 C29 1.314(4) . ?
N5 C28 1.475(3) . ?
N6 C31 1.346(4) . ?
N6 C34 1.430(4) . ?
O1 C61 1.425(5) . ?
O1 C64 1.428(5) . ?
O2 C65 1.429(4) . ?
O2 C68 1.443(5) . ?
C1 C2 1.381(4) . ?
C1 C3 1.383(4) . ?
C1 H1A 0.9500 . ?
C2 C4 1.490(4) . ?
C3 C28 1.487(4) . ?
C4 H4A 0.9900 . ?
C4 H4B 0.9900 . ?
C5 C6 1.408(5) . ?
C5 C8 1.511(4) . ?
C6 C7 1.391(4) . ?
C6 H6 0.9500 . ?
C7 C9 1.517(4) . ?
C8 H8A 0.9800 . ?
C8 H8B 0.9800 . ?
C8 H8C 0.9800 . ?
C9 H9A 0.9800 . ?
C9 H9B 0.9800 . ?
C9 H9C 0.9800 . ?
C10 C11 1.398(4) . ?
C10 C15 1.416(4) . ?
C11 C12 1.401(4) . ?
C11 C16 1.489(4) . ?
C12 C13 1.381(4) . ?
C12 H12 0.9500 . ?
C13 C14 1.377(5) . ?
C13 H13 0.9500 . ?
C14 C15 1.400(4) . ?
C14 H14 0.9500 . ?
C15 C22 1.491(4) . ?
C16 C21 1.387(4) . ?
C16 C17 1.398(4) . ?
C17 C18 1.394(4) . ?
C17 H17 0.9500 . ?
C18 C19 1.382(5) . ?
C18 H18 0.9500 . ?
C19 C20 1.388(5) . ?
C19 H19 0.9500 . ?
C20 C21 1.387(5) . ?
C20 H20 0.9500 . ?
C21 H21 0.9500 . ?
C22 C27 1.390(5) . ?
C22 C23 1.395(5) . ?
C23 C24 1.391(5) . ?
C23 H23 0.9500 . ?
C24 C25 1.373(7) . ?
C24 H24 0.9500 . ?
C25 C26 1.375(6) . ?
C25 H25 0.9500 . ?
C26 C27 1.389(5) . ?
C26 H26 0.9500 . ?
C27 H27 0.9500 . ?
C28 H28A 0.9900 . ?
C28 H28B 0.9900 . ?
C29 C30 1.412(4) . ?
C29 C32 1.511(4) . ?
C30 C31 1.378(4) . ?
C30 H30 0.9500 . ?
C31 C33 1.522(4) . ?
C32 H32A 0.9800 . ?
C32 H32B 0.9800 . ?
C32 H32C 0.9800 . ?
C33 H33A 0.9800 . ?
C33 H33B 0.9800 . ?
C33 H33C 0.9800 . ?
C34 C39 1.414(4) . ?
C34 C35 1.414(4) . ?
C35 C36 1.398(4) . ?
C35 C40 1.495(4) . ?
C36 C37 1.374(5) . ?
C36 H36 0.9500 . ?
C37 C38 1.384(5) . ?
C37 H37 0.9500 . ?
C38 C39 1.397(4) . ?
C38 H38 0.9500 . ?
C39 C46 1.492(4) . ?
C40 C41 1.391(4) . ?
C40 C45 1.393(4) . ?
C41 C42 1.374(5) . ?
C41 H41 0.9500 . ?
C42 C43 1.388(5) . ?
C42 H42 0.9500 . ?
C43 C44 1.368(5) . ?
C43 H43 0.9500 . ?
C44 C45 1.381(5) . ?
C44 H44 0.9500 . ?
C45 H45 0.9500 . ?
C46 C51 1.386(5) . ?
C46 C47 1.389(4) . ?
C47 C48 1.390(5) . ?
C47 H47 0.9500 . ?
C48 C49 1.392(5) . ?
C48 H48 0.9500 . ?
C49 C50 1.380(5) . ?
C49 H49 0.9500 . ?
C50 C51 1.394(5) . ?
C50 H50 0.9500 . ?
C51 H51 0.9500 . ?
C61 C62 1.487(6) . ?
C61 H61A 0.9900 . ?
C61 H61B 0.9900 . ?
C62 C63 1.490(7) . ?
C62 H62A 0.9900 . ?
C62 H62B 0.9900 . ?
C63 C64 1.494(6) . ?
C63 H63A 0.9900 . ?
C63 H63B 0.9900 . ?
C64 H64A 0.9900 . ?
C64 H64B 0.9900 . ?
C65 C66 1.503(6) . ?
C65 H65A 0.9900 . ?
C65 H65B 0.9900 . ?
C66 C67 1.494(7) . ?
C66 H66A 0.9900 . ?
C66 H66B 0.9900 . ?
C67 C68 1.523(6) . ?
C67 H67A 0.9900 . ?
C67 H67B 0.9900 . ?
C68 H68A 0.9900 . ?
C68 H68B 0.9900 . ?
O3A C71A 1.408(9) . ?
O3A C74A 1.409(9) . ?
C71A C72A 1.485(9) . ?
C71A H71A 0.9900 . ?
C71A H71B 0.9900 . ?
C72A C73A 1.528(10) . ?
C72A H72A 0.9900 . ?
C72A H72B 0.9900 . ?
C73A C74A 1.424(9) . ?
C73A H73A 0.9900 . ?
C73A H73B 0.9900 . ?
C74A H74A 0.9900 . ?
C74A H74B 0.9900 . ?
O3B C74B 1.360(15) . ?
O3B C71B 1.413(17) . ?
C71B C72B 1.462(18) . ?
C71B H71C 0.9900 . ?
C71B H71D 0.9900 . ?
C72B C73B 1.507(17) . ?
C72B H72C 0.9900 . ?
C72B H72D 0.9900 . ?
C73B C74B 1.437(17) . ?
C73B H73C 0.9900 . ?
C73B H73D 0.9900 . ?
C74B H74C 0.9900 . ?
C74B H74D 0.9900 . ?
O4 C81 1.390(13) . ?
O4 C84 1.402(11) . ?
C81 C82 1.428(14) . ?
C81 H81A 0.9900 . ?
C81 H81B 0.9900 . ?
C82 C83 1.563(15) . ?
C82 H82A 0.9900 . ?
C82 H82B 0.9900 . ?
C83 C84 1.395(12) . ?
C83 H83A 0.9900 . ?
C83 H83B 0.9900 . ?
C84 H84A 0.9900 . ?
C84 H84B 0.9900 . ?
O5 C94 1.359(17) . ?
O5 C91 1.432(17) . ?
C91 C92 1.432(17) . ?
C91 H91A 0.9900 . ?
C91 H91B 0.9900 . ?
C92 C93 1.513(18) . ?
C92 H92A 0.9900 . ?
C92 H92B 0.9900 . ?
C93 C94 1.431(17) . ?
C93 H93A 0.9900 . ?
C93 H93B 0.9900 . ?
C94 H94A 0.9900 . ?
C94 H94B 0.9900 . ?
C102 C103 1.465(16) . ?
C102 C101 1.512(16) . ?
C102 H10A 0.9900 . ?
C102 H10B 0.9900 . ?
C101 H10C 0.9800 . ?
C101 H10D 0.9800 . ?
C101 H10E 0.9800 . ?
C104 C105 1.458(18) . ?
C104 C103 1.501(16) . ?
C104 H10F 0.9900 . ?
C104 H10G 0.9900 . ?
C103 H10H 0.9900 . ?
C103 H10I 0.9900 . ?
C105 H10J 0.9800 . ?
C105 H10K 0.9800 . ?
C105 H10L 0.9800 . ?
